data_7103219
loop_
_publ_author_name
'Yi, Xiao-Yi'
'Y Sung, Herman H'
'Williams, Ian D'
'Leung, Wa-Hung'

_publ_section_title
;
 Cerium(IV)-containing oxomolybdenum cluster with a unique Ce6Mo9O38
 core structure.
;
_journal_issue 28
_journal_name_full 'Chemical communications (Cambridge, England)'
_journal_page_first 3269
_journal_page_last 3271
_journal_paper_doi 10.1039/b800176f
_journal_year 2008
_chemical_formula_sum 'C104 H218 Ce6 Cl4 Co6 Mo9 O92 P18'
_chemical_formula_weight 5697.80
_chemical_name_systematic
;
?
;
_space_group_IT_number 14
_symmetry_cell_setting monoclinic
_symmetry_space_group_name_Hall '-P 2yn'
_symmetry_space_group_name_H-M 'P 1 21/n 1'
_atom_sites_solution_hydrogens geom
_atom_sites_solution_primary direct
_atom_sites_solution_secondary difmap
_audit_creation_method SHELXL-97
_cell_angle_alpha 90.00
_cell_angle_beta 90.2600(10)
_cell_angle_gamma 90.00
_cell_formula_units_Z 2
_cell_length_a 18.9736(13)
_cell_length_b 18.4007(13)
_cell_length_c 26.5030(18)
_cell_measurement_reflns_used 9275
_cell_measurement_temperature 100(2)
_cell_measurement_theta_max 25.77
_cell_measurement_theta_min 2.21
_cell_volume 9252.8(11)
_computing_structure_refinement 'SHELXL-97 (Sheldrick, 1997)'
_computing_structure_solution 'SHELXS-97 (Sheldrick, 1990)'
_diffrn_ambient_temperature 100(2)
_diffrn_measured_fraction_theta_full 0.974
_diffrn_measured_fraction_theta_max 0.974
_diffrn_radiation_monochromator graphite
_diffrn_radiation_source 'fine-focus sealed tube'
_diffrn_radiation_type MoK\a
_diffrn_radiation_wavelength 0.71073
_diffrn_reflns_av_R_equivalents 0.0568
_diffrn_reflns_av_sigmaI/netI 0.0684
_diffrn_reflns_limit_h_max 14
_diffrn_reflns_limit_h_min -22
_diffrn_reflns_limit_k_max 21
_diffrn_reflns_limit_k_min -21
_diffrn_reflns_limit_l_max 31
_diffrn_reflns_limit_l_min -30
_diffrn_reflns_number 51182
_diffrn_reflns_theta_full 25.00
_diffrn_reflns_theta_max 25.00
_diffrn_reflns_theta_min 1.54
_exptl_absorpt_coefficient_mu 2.855
_exptl_absorpt_correction_T_max 1.00
_exptl_absorpt_correction_T_min 0.90
_exptl_absorpt_correction_type multi-scan
_exptl_absorpt_process_details SADABS
_exptl_crystal_colour yellow
_exptl_crystal_density_diffrn 2.045
_exptl_crystal_density_method 'not measured'
_exptl_crystal_description block
_exptl_crystal_F_000 5608
_exptl_crystal_size_max 0.20
_exptl_crystal_size_mid 0.18
_exptl_crystal_size_min 0.15
_refine_diff_density_max 1.414
_refine_diff_density_min -0.821
_refine_diff_density_rms 0.166
_refine_ls_extinction_method none
_refine_ls_goodness_of_fit_ref 1.015
_refine_ls_hydrogen_treatment constr
_refine_ls_matrix_type full
_refine_ls_number_parameters 1092
_refine_ls_number_reflns 15892
_refine_ls_number_restraints 35
_refine_ls_restrained_S_all 1.016
_refine_ls_R_factor_all 0.0904
_refine_ls_R_factor_gt 0.0618
_refine_ls_shift/su_max 0.001
_refine_ls_shift/su_mean 0.000
_refine_ls_structure_factor_coef Fsqd
_refine_ls_weighting_details 'calc w=1/[\s^2^(Fo^2^)+(0.0704P)^2^+54.9185P] where P=(Fo^2^+2Fc^2^)/3'
_refine_ls_weighting_scheme calc
_refine_ls_wR_factor_gt 0.1388
_refine_ls_wR_factor_ref 0.1488
_reflns_number_gt 11681
_reflns_number_total 15892
_reflns_threshold_expression >2sigma(I)
_cod_data_source_file b800176f.txt
_cod_data_source_block yxy112
_cod_depositor_comments
;
The following automatic conversions were performed:
'_symmetry_cell_setting' value 'Monoclinic' changed to 'monoclinic'
according to '/home/saulius/struct/CIF-dictionaries/cif_core.dic'
dictionary named 'cif_core.dic' version 2.4.1 from 2010-06-29.

Automatic conversion script
Id: cif_fix_enum 1527 2010-12-29 10:47:43Z saulius 
;
_cod_original_sg_symbol_H-M P2(1)/n
_cod_database_code 7103219

loop_
_symmetry_equiv_pos_as_xyz
'x, y, z'
'-x+1/2, y+1/2, -z+1/2'
'-x, -y, -z'
'x-1/2, -y-1/2, z-1/2'

loop_
_atom_site_label
_atom_site_type_symbol
_atom_site_fract_x
_atom_site_fract_y
_atom_site_fract_z
_atom_site_U_iso_or_equiv
_atom_site_adp_type
_atom_site_occupancy
_atom_site_symmetry_multiplicity
_atom_site_calc_flag
_atom_site_refinement_flags
_atom_site_disorder_assembly
_atom_site_disorder_group
Ce1 Ce 0.32266(3) 0.35970(3) 0.48778(2) 0.03267(14) Uani 1 1 d . . .
Ce2 Ce 0.63983(3) 0.32054(3) 0.50948(2) 0.03277(14) Uani 1 1 d . . .
Ce3 Ce 0.52027(3) 0.49853(3) 0.340979(18) 0.02764(13) Uani 1 1 d . . .
Co1 Co 0.13680(6) 0.22332(7) 0.45843(4) 0.0271(3) Uani 1 1 d . . .
Co2 Co 0.78192(6) 0.13527(6) 0.53339(4) 0.0235(3) Uani 1 1 d . B .
Co3 Co 0.57194(7) 0.50347(6) 0.18004(4) 0.0273(3) Uani 1 1 d . B .
Mo1 Mo 0.49416(5) 0.31373(4) 0.40262(3) 0.02780(19) Uani 0.95 1 d P A 1
Mo2 Mo 0.69788(4) 0.48309(5) 0.42035(3) 0.02793(19) Uani 0.95 1 d P B 1
Mo1A Mo 0.5018(13) 0.3722(13) 0.4259(9) 0.060(6) Uiso 0.05 1 d P A 2
Mo2A Mo 0.6403(14) 0.4869(14) 0.4473(10) 0.067(6) Uiso 0.05 1 d P . 2
Mo3A Mo 0.33024(6) 0.52156(7) 0.39006(4) 0.0214(3) Uani 0.60 1 d P . .
Mo4A Mo 0.47001(8) 0.30996(7) 0.58605(5) 0.0323(3) Uani 0.60 1 d P . .
Mo3B Mo 0.38806(11) 0.52478(11) 0.42258(8) 0.0330(5) Uani 0.40 1 d P . 2
Mo4B Mo 0.46891(9) 0.34847(10) 0.55358(6) 0.0170(4) Uani 0.40 1 d P B 2
Mo5 Mo 0.5000 0.5000 0.5000 0.0363(3) Uani 1 2 d S . .
P1 P 0.13792(15) 0.34037(15) 0.45109(12) 0.0361(7) Uani 0.90 1 d P B 1
P2 P 0.19020(15) 0.22808(15) 0.52948(10) 0.0312(6) Uani 0.90 1 d P B 1
P3 P 0.23420(15) 0.21778(16) 0.41714(10) 0.0336(6) Uani 0.90 1 d P B 1
P1A P 0.1626(14) 0.3210(13) 0.4188(10) 0.031(5) Uiso 0.10 1 d P B 2
P2A P 0.1644(12) 0.2812(12) 0.5306(8) 0.023(5) Uiso 0.10 1 d P B 2
P3A P 0.2527(13) 0.1987(13) 0.4521(9) 0.028(5) Uiso 0.10 1 d P B 2
P4 P 0.68954(16) 0.13537(16) 0.48543(12) 0.0473(7) Uani 1 1 d . . .
P5 P 0.7217(2) 0.1870(2) 0.59177(10) 0.0664(11) Uani 1 1 d . . .
P6 P 0.81335(15) 0.23911(15) 0.50545(13) 0.0481(7) Uani 1 1 d . . .
P7 P 0.62817(15) 0.43894(15) 0.23513(9) 0.0372(6) Uani 1 1 d . . .
P8 P 0.57543(15) 0.59550(14) 0.22981(9) 0.0373(6) Uani 1 1 d . . .
P9 P 0.47199(15) 0.46807(15) 0.21009(10) 0.0396(6) Uani 1 1 d . . .
O1 O 0.1010(4) 0.3588(4) 0.3988(3) 0.061(2) Uani 1 1 d . . .
O2 O 0.0833(4) 0.3792(4) 0.4884(3) 0.059(2) Uani 1 1 d . . .
O3 O 0.1328(4) 0.2389(4) 0.5714(2) 0.050(2) Uani 1 1 d . . .
O4 O 0.2208(5) 0.1511(4) 0.5464(3) 0.064(2) Uani 1 1 d . . .
O5 O 0.2590(4) 0.1375(4) 0.4121(3) 0.060(2) Uani 1 1 d . . .
O6 O 0.2233(4) 0.2396(5) 0.3591(3) 0.059(2) Uani 1 1 d . . .
O7 O 0.2077(4) 0.3788(4) 0.4543(3) 0.0433(17) Uani 1 1 d . B .
O8 O 0.2474(4) 0.2851(4) 0.5364(2) 0.0432(17) Uani 1 1 d . B .
O9 O 0.2968(3) 0.2608(4) 0.4381(3) 0.0379(16) Uani 1 1 d . B .
O10 O 0.4234(4) 0.3265(5) 0.4438(3) 0.064(2) Uani 1 1 d . A .
O11 O 0.7137(5) 0.1074(5) 0.4288(3) 0.032(2) Uiso 0.70 1 d P . 1
O12 O 0.6319(6) 0.0803(6) 0.4984(4) 0.047(3) Uiso 0.70 1 d PD . 1
O13 O 0.6760(5) 0.1146(5) 0.6169(4) 0.042(2) Uiso 0.70 1 d P . 1
O14 O 0.7664(6) 0.2133(6) 0.6367(4) 0.046(3) Uiso 0.70 1 d P . 1
O15 O 0.8816(6) 0.2589(6) 0.5431(4) 0.044(3) Uiso 0.70 1 d P . 1
O16 O 0.8454(6) 0.2382(6) 0.4536(4) 0.045(3) Uiso 0.70 1 d P . 1
O11A O 0.6915(12) 0.0804(13) 0.4463(9) 0.038(5) Uiso 0.30 1 d P . 2
O12A O 0.6269(11) 0.0884(11) 0.5268(9) 0.031(5) Uiso 0.30 1 d P . 2
O13A O 0.7102(15) 0.1603(16) 0.6395(11) 0.065(8) Uiso 0.30 1 d PD . 2
O14A O 0.7920(12) 0.2568(12) 0.6161(8) 0.040(5) Uiso 0.30 1 d P . 2
O15A O 0.8865(13) 0.2661(12) 0.5163(9) 0.045(6) Uiso 0.30 1 d PD . 2
O16A O 0.8167(13) 0.2119(13) 0.4356(9) 0.039(5) Uiso 0.30 1 d P . 2
O17 O 0.6545(4) 0.2078(4) 0.4745(3) 0.0438(18) Uani 1 1 d . . .
O18 O 0.6664(4) 0.2417(4) 0.5777(2) 0.0446(18) Uani 1 1 d . . .
O19 O 0.7613(4) 0.3015(4) 0.5085(4) 0.057(2) Uani 1 1 d . . .
O20 O 0.5768(5) 0.3176(5) 0.4355(3) 0.0355(19) Uiso 0.80 1 d P A 1
O20A O 0.5508(19) 0.2903(19) 0.4462(12) 0.035(8) Uiso 0.20 1 d P A 2
O21 O 0.6251(4) 0.3536(4) 0.2239(2) 0.050(2) Uani 1 1 d . A .
O22 O 0.7100(4) 0.4550(5) 0.2275(3) 0.0510(19) Uani 1 1 d . A .
O23 O 0.6538(4) 0.6270(4) 0.2352(3) 0.054(2) Uani 1 1 d . A .
O24 O 0.5363(5) 0.6612(4) 0.2042(3) 0.058(2) Uani 1 1 d . A .
O25 O 0.4102(4) 0.5198(5) 0.1898(3) 0.064(2) Uani 1 1 d . A .
O26 O 0.4561(5) 0.3907(5) 0.1851(3) 0.073(3) Uani 1 1 d D B .
O27 O 0.6088(4) 0.4492(4) 0.2899(2) 0.0387(16) Uani 1 1 d . A .
O28 O 0.5456(4) 0.5870(4) 0.2826(2) 0.0416(17) Uani 1 1 d . A .
O29 O 0.4638(4) 0.4602(4) 0.2653(2) 0.050(2) Uani 1 1 d . A .
O30 O 0.5010(4) 0.3798(4) 0.3537(3) 0.0480(19) Uani 1 1 d . A .
O31 O 0.4821(5) 0.2321(4) 0.3725(3) 0.069(3) Uani 1 1 d . . .
O32 O 0.3907(4) 0.3072(5) 0.5486(3) 0.063(2) Uani 1 1 d . B .
O33 O 0.4222(5) 0.4295(5) 0.5149(3) 0.030(2) Uiso 0.70 1 d P A 1
O33A O 0.4091(11) 0.4718(12) 0.5000(8) 0.031(5) Uiso 0.30 1 d P . 2
O34 O 0.3306(4) 0.4459(4) 0.4270(3) 0.056(2) Uani 1 1 d . A .
O35 O 0.5365(4) 0.2851(4) 0.5442(3) 0.0467(18) Uani 1 1 d . B .
O36 O 0.5540(5) 0.4197(6) 0.5149(4) 0.085(3) Uani 1 1 d . . .
O37 O 0.6870(5) 0.4075(5) 0.4589(4) 0.077(3) Uani 1 1 d . B .
O38 O 0.4046(4) 0.5241(5) 0.3519(3) 0.067(3) Uani 1 1 d . A .
O39 O 0.4909(5) 0.4782(4) 0.4280(3) 0.059(2) Uani 1 1 d . A .
O40 O 0.6239(4) 0.5034(4) 0.3839(2) 0.0429(18) Uani 1 1 d . B .
O41 O 0.4810(5) 0.3844(5) 0.6185(3) 0.065(2) Uani 1 1 d . . .
O42 O 0.7660(4) 0.4653(5) 0.3812(3) 0.064(2) Uani 1 1 d . . .
O43 O 0.7206(4) 0.5613(4) 0.4574(3) 0.051(2) Uani 1 1 d . . .
O44 O 0.3304(5) 0.6003(5) 0.4290(4) 0.076(3) Uani 1 1 d . . .
O45 O 0.2556(6) 0.5216(7) 0.3531(4) 0.106(4) Uani 1 1 d . A .
O46 O 0.4640(9) 0.2401(8) 0.6270(6) 0.144(6) Uani 1 1 d . . .
C1 C 0.0690(5) 0.1869(6) 0.4030(4) 0.045(3) Uani 1 1 d . B .
H1A H 0.0707 0.2003 0.3665 0.054 Uiso 1 1 calc R . .
C2 C 0.0303(5) 0.2235(6) 0.4409(4) 0.043(3) Uani 1 1 d . B .
H2A H 0.0003 0.2676 0.4358 0.052 Uiso 1 1 calc R . .
C3 C 0.0406(5) 0.1879(6) 0.4852(4) 0.045(3) Uani 1 1 d . B .
H3A H 0.0194 0.2018 0.5183 0.054 Uiso 1 1 calc R . .
C4 C 0.0844(6) 0.1284(6) 0.4772(5) 0.049(3) Uani 1 1 d . B .
H4A H 0.0996 0.0924 0.5033 0.059 Uiso 1 1 calc R . .
C5 C 0.1031(6) 0.1275(6) 0.4255(4) 0.047(3) Uani 1 1 d . B .
H5A H 0.1331 0.0905 0.4082 0.056 Uiso 1 1 calc R . .
C11 C 0.0948(8) 0.4346(7) 0.3836(6) 0.085(5) Uani 1 1 d D B .
H11A H 0.0823 0.4653 0.4129 0.102 Uiso 1 1 calc R . .
H11B H 0.1400 0.4522 0.3695 0.102 Uiso 1 1 calc R . .
C12 C 0.0396(13) 0.4379(12) 0.3454(10) 0.180(13) Uani 1 1 d D . .
H12A H 0.0342 0.4881 0.3336 0.271 Uiso 1 1 calc R B .
H12B H -0.0050 0.4211 0.3600 0.271 Uiso 1 1 calc R . .
H12C H 0.0522 0.4066 0.3169 0.271 Uiso 1 1 calc R . .
C13 C 0.1063(7) 0.4185(6) 0.5342(5) 0.062(3) Uani 1 1 d D B .
H13A H 0.0730 0.4089 0.5621 0.074 Uiso 1 1 calc R . .
H13B H 0.1536 0.4014 0.5447 0.074 Uiso 1 1 calc R . .
C14 C 0.1085(8) 0.4969(7) 0.5234(8) 0.095(6) Uani 1 1 d D . .
H14A H 0.1219 0.5234 0.5541 0.142 Uiso 1 1 calc R B .
H14B H 0.0619 0.5132 0.5120 0.142 Uiso 1 1 calc R . .
H14C H 0.1432 0.5064 0.4969 0.142 Uiso 1 1 calc R . .
C15 C 0.1535(8) 0.2473(7) 0.6244(4) 0.072(4) Uani 1 1 d D B .
H15A H 0.2032 0.2320 0.6284 0.086 Uiso 1 1 calc R . .
H15B H 0.1242 0.2145 0.6452 0.086 Uiso 1 1 calc R . .
C16 C 0.1458(12) 0.3236(10) 0.6436(6) 0.127(8) Uani 1 1 d D . .
H16A H 0.1608 0.3256 0.6791 0.191 Uiso 1 1 calc R B .
H16B H 0.0964 0.3386 0.6409 0.191 Uiso 1 1 calc R . .
H16C H 0.1752 0.3563 0.6236 0.191 Uiso 1 1 calc R . .
C17 C 0.2934(7) 0.1324(8) 0.5459(5) 0.070(4) Uani 1 1 d D B .
C18 C 0.3213(14) 0.1510(15) 0.5986(7) 0.051(6) Uiso 0.50 1 d PD B 1
C18A C 0.338(2) 0.123(3) 0.5921(13) 0.125(17) Uiso 0.50 1 d PD B 2
C19 C 0.3263(8) 0.1224(10) 0.3871(6) 0.099(6) Uani 1 1 d D B .
C20 C 0.3820(10) 0.1053(11) 0.4264(7) 0.091(6) Uiso 0.85 1 d PD B 1
C20A C 0.364(6) 0.051(3) 0.385(5) 0.10(4) Uiso 0.15 1 d PD B 2
C21 C 0.2497(10) 0.3132(11) 0.3403(5) 0.101(6) Uani 1 1 d D B .
C22 C 0.3167(17) 0.311(3) 0.3119(17) 0.139(16) Uiso 0.50 1 d PD B 1
C22A C 0.2196(19) 0.341(2) 0.2926(11) 0.103(11) Uiso 0.50 1 d PD B 2
C31 C 0.8213(5) 0.0400(5) 0.5017(3) 0.034(2) Uani 1 1 d . . .
H31A H 0.8091 0.0200 0.4677 0.041 Uiso 1 1 calc R . .
C32 C 0.7870(6) 0.0238(5) 0.5475(4) 0.039(2) Uani 1 1 d . B .
H32A H 0.7459 -0.0098 0.5519 0.047 Uiso 1 1 calc R . .
C33 C 0.8219(6) 0.0620(6) 0.5860(4) 0.047(3) Uani 1 1 d . . .
H33A H 0.8095 0.0606 0.6226 0.056 Uiso 1 1 calc R . .
C34 C 0.8784(5) 0.1033(5) 0.5644(4) 0.038(2) Uani 1 1 d . B .
H34A H 0.9131 0.1347 0.5828 0.045 Uiso 1 1 calc R . .
C35 C 0.8765(5) 0.0888(5) 0.5126(4) 0.034(2) Uani 1 1 d . B .
H35A H 0.9098 0.1094 0.4872 0.041 Uiso 1 1 calc R . .
C41 C 0.678(2) 0.137(2) 0.3852(13) 0.111(14) Uiso 0.50 1 d PD . 1
C42 C 0.6877(15) 0.0886(15) 0.3409(10) 0.070(7) Uiso 0.50 1 d PD . 1
C41A C 0.6616(12) 0.1030(12) 0.3902(7) 0.037(5) Uiso 0.50 1 d PD . 2
C42A C 0.617(3) 0.043(2) 0.375(2) 0.18(2) Uiso 0.50 1 d PD . 2
C43 C 0.5696(11) 0.1027(14) 0.5261(9) 0.062(7) Uiso 0.50 1 d PD . 1
C44 C 0.5100(15) 0.117(2) 0.4897(13) 0.111(12) Uiso 0.50 1 d PD . 1
C43A C 0.5578(15) 0.0916(15) 0.4985(11) 0.066(7) Uiso 0.50 1 d PD . 2
C44A C 0.515(2) 0.088(3) 0.5459(14) 0.136(16) Uiso 0.50 1 d PD . 2
C45 C 0.6303(8) 0.1333(9) 0.6570(6) 0.091(5) Uani 1 1 d D . .
C46 C 0.5944(13) 0.0657(12) 0.6735(10) 0.098(8) Uiso 0.70 1 d PD . 1
C46A C 0.645(3) 0.088(3) 0.7028(18) 0.12(2) Uiso 0.30 1 d PD . 2
C47 C 0.7684(7) 0.2940(8) 0.6493(4) 0.065(4) Uani 1 1 d D . .
C48 C 0.7116(11) 0.3079(12) 0.6854(8) 0.140(9) Uani 1 1 d D . .
H48A H 0.7123 0.3601 0.6931 0.210 Uiso 1 1 d R . .
H48B H 0.7213 0.2803 0.7163 0.210 Uiso 1 1 d R . .
H48C H 0.6651 0.2944 0.6722 0.210 Uiso 1 1 d R . .
C49 C 0.9123(13) 0.3361(13) 0.5241(10) 0.050(6) Uiso 0.50 1 d PD . 1
C50 C 0.913(2) 0.3731(19) 0.5752(11) 0.098(11) Uiso 0.50 1 d PD . 1
C49A C 0.9064(13) 0.3283(11) 0.5467(9) 0.048(6) Uiso 0.50 1 d PD . 2
C50A C 0.9521(19) 0.326(2) 0.5927(11) 0.105(11) Uiso 0.50 1 d PD . 2
C51 C 0.8360(14) 0.2959(13) 0.4192(9) 0.055(6) Uiso 0.50 1 d PD . 1
C52 C 0.803(2) 0.273(2) 0.3702(14) 0.116(13) Uiso 0.50 1 d PD . 1
C51A C 0.7942(18) 0.266(2) 0.4029(15) 0.101(11) Uiso 0.50 1 d PD . 2
C52A C 0.8512(14) 0.2800(14) 0.3667(9) 0.055(6) Uiso 0.50 1 d PD . 2
C61 C 0.6423(6) 0.4686(6) 0.1244(4) 0.046(3) Uani 1 1 d . . .
H61A H 0.6854 0.4383 0.1297 0.056 Uiso 1 1 calc R A .
C62 C 0.6383(6) 0.5457(6) 0.1258(3) 0.043(3) Uani 1 1 d . B .
H62A H 0.6787 0.5795 0.1322 0.052 Uiso 1 1 calc R . .
C63 C 0.5693(6) 0.5664(6) 0.1152(3) 0.042(3) Uani 1 1 d . . .
H63A H 0.5512 0.6173 0.1123 0.051 Uiso 1 1 calc R A .
C64 C 0.5300(6) 0.5024(5) 0.1073(3) 0.039(2) Uani 1 1 d . B .
H64A H 0.4788 0.4999 0.0984 0.047 Uiso 1 1 calc R . .
C65 C 0.5746(7) 0.4431(6) 0.1141(3) 0.045(3) Uani 1 1 d . B .
H65A H 0.5607 0.3909 0.1108 0.054 Uiso 1 1 calc R . .
C71 C 0.5903(7) 0.3032(6) 0.2573(4) 0.054(3) Uani 1 1 d D . .
H71A H 0.5712 0.2622 0.2373 0.064 Uiso 1 1 calc R A .
H71B H 0.5501 0.3280 0.2736 0.064 Uiso 1 1 calc R . .
C72 C 0.6380(8) 0.2744(9) 0.2967(5) 0.087(5) Uani 1 1 d D A .
H72A H 0.6120 0.2406 0.3183 0.130 Uiso 1 1 calc R . .
H72B H 0.6563 0.3147 0.3171 0.130 Uiso 1 1 calc R . .
H72C H 0.6773 0.2488 0.2808 0.130 Uiso 1 1 calc R . .
C73 C 0.7617(7) 0.4160(9) 0.2612(5) 0.078(4) Uani 1 1 d D . .
C74 C 0.8304(11) 0.4556(15) 0.2558(10) 0.055(7) Uiso 0.50 1 d PD A 1
C74A C 0.8359(11) 0.4264(18) 0.2459(11) 0.065(8) Uiso 0.50 1 d PD A 2
C75 C 0.6950(7) 0.6183(8) 0.2812(5) 0.072(4) Uani 1 1 d . . .
H75A H 0.7457 0.6157 0.2727 0.086 Uiso 1 1 calc R A .
H75B H 0.6817 0.5722 0.2979 0.086 Uiso 1 1 calc R . .
C76 C 0.6830(10) 0.6794(9) 0.3161(6) 0.102(6) Uani 1 1 d . A .
H76A H 0.7103 0.6717 0.3471 0.153 Uiso 1 1 calc R . .
H76B H 0.6327 0.6823 0.3243 0.153 Uiso 1 1 calc R . .
H76C H 0.6979 0.7248 0.3001 0.153 Uiso 1 1 calc R . .
C77 C 0.5324(9) 0.7312(7) 0.2298(6) 0.092(5) Uani 1 1 d D . .
C78 C 0.4604(12) 0.7370(16) 0.2507(10) 0.072(8) Uiso 0.50 1 d PD A 1
C78A C 0.4815(18) 0.7859(18) 0.2134(15) 0.111(12) Uiso 0.50 1 d PD A 2
C79 C 0.3688(8) 0.5642(11) 0.2190(5) 0.092(5) Uani 1 1 d D . .
C80 C 0.2925(13) 0.574(2) 0.2052(16) 0.121(13) Uiso 0.50 1 d PD A 1
C80A C 0.3025(17) 0.518(2) 0.2284(16) 0.107(12) Uiso 0.50 1 d PD A 2
C81 C 0.3887(13) 0.3532(12) 0.2027(8) 0.062(6) Uiso 0.60 1 d PD B 1
C82 C 0.4057(12) 0.2950(11) 0.2407(8) 0.071(6) Uiso 0.60 1 d PD B 1
C81A C 0.4206(16) 0.3351(15) 0.1970(10) 0.044(7) Uiso 0.40 1 d PD B 2
C82A C 0.452(2) 0.272(2) 0.1689(16) 0.103(14) Uiso 0.40 1 d PD B 2
C1S C 0.5351(10) 0.8871(10) 0.7186(7) 0.105(6) Uani 1 1 d . . .
H1SA H 0.5307 0.9248 0.6921 0.126 Uiso 1 1 calc R . .
H1SB H 0.5336 0.8389 0.7021 0.126 Uiso 1 1 calc R . .
Cl1 Cl 0.6164(3) 0.8978(3) 0.7512(2) 0.1191(17) Uani 1 1 d . . .
Cl2 Cl 0.4683(2) 0.8946(2) 0.75943(16) 0.0895(12) Uani 1 1 d . . .

loop_
_atom_site_aniso_label
_atom_site_aniso_U_11
_atom_site_aniso_U_22
_atom_site_aniso_U_33
_atom_site_aniso_U_23
_atom_site_aniso_U_13
_atom_site_aniso_U_12
Ce1 0.0248(3) 0.0442(3) 0.0291(3) 0.0012(2) 0.0059(2) -0.0069(2)
Ce2 0.0308(3) 0.0383(3) 0.0293(3) 0.0029(2) 0.0030(2) 0.0146(2)
Ce3 0.0286(3) 0.0345(3) 0.0198(2) 0.0020(2) 0.0020(2) -0.0037(2)
Co1 0.0231(7) 0.0296(6) 0.0285(6) 0.0064(5) 0.0019(5) -0.0011(5)
Co2 0.0242(6) 0.0278(6) 0.0185(6) 0.0028(5) -0.0004(5) 0.0043(5)
Co3 0.0335(7) 0.0303(6) 0.0179(6) 0.0019(5) -0.0003(5) 0.0036(5)
Mo1 0.0338(5) 0.0244(4) 0.0253(4) 0.0010(3) 0.0108(3) -0.0012(4)
Mo2 0.0260(4) 0.0352(5) 0.0225(4) -0.0053(3) 0.0052(3) 0.0025(4)
Mo3A 0.0180(6) 0.0308(7) 0.0154(6) -0.0007(5) -0.0010(5) -0.0045(5)
Mo4A 0.0338(8) 0.0359(7) 0.0270(7) 0.0017(6) -0.0003(6) -0.0091(6)
Mo3B 0.0289(11) 0.0347(11) 0.0354(11) -0.0021(9) -0.0028(9) -0.0006(9)
Mo4B 0.0134(9) 0.0304(9) 0.0073(8) 0.0067(7) 0.0006(6) 0.0019(7)
Mo5 0.0272(6) 0.0308(6) 0.0509(8) 0.0102(5) 0.0045(5) 0.0072(5)
P1 0.0239(15) 0.0312(15) 0.0531(18) 0.0142(13) 0.0001(13) 0.0026(12)
P2 0.0311(15) 0.0372(15) 0.0252(13) 0.0075(11) 0.0009(11) -0.0077(12)
P3 0.0286(15) 0.0402(16) 0.0321(15) 0.0000(12) 0.0047(12) -0.0024(12)
P4 0.0430(17) 0.0411(16) 0.0577(18) -0.0127(13) -0.0166(14) 0.0110(13)
P5 0.071(2) 0.106(3) 0.0218(14) 0.0078(15) 0.0072(14) 0.054(2)
P6 0.0343(16) 0.0327(14) 0.078(2) 0.0127(14) 0.0182(14) 0.0079(12)
P7 0.0448(16) 0.0444(15) 0.0223(12) -0.0007(10) -0.0011(11) 0.0095(12)
P8 0.0519(17) 0.0326(13) 0.0275(13) -0.0027(10) 0.0075(11) -0.0054(12)
P9 0.0399(16) 0.0498(16) 0.0291(13) 0.0064(11) -0.0075(11) -0.0087(13)
O1 0.038(4) 0.058(5) 0.086(6) 0.034(4) -0.017(4) 0.004(4)
O2 0.045(5) 0.047(5) 0.086(6) -0.005(4) 0.016(4) -0.002(4)
O3 0.061(5) 0.061(5) 0.028(4) 0.003(3) 0.010(3) -0.031(4)
O4 0.066(6) 0.049(5) 0.076(6) 0.026(4) -0.031(5) -0.011(4)
O5 0.044(5) 0.059(5) 0.078(6) -0.021(4) 0.028(4) 0.004(4)
O6 0.053(5) 0.086(6) 0.038(4) -0.003(4) 0.001(4) -0.022(4)
O7 0.035(4) 0.032(4) 0.063(5) 0.011(3) 0.001(3) -0.003(3)
O8 0.038(4) 0.067(5) 0.024(3) 0.008(3) 0.003(3) -0.014(4)
O9 0.025(4) 0.041(4) 0.048(4) -0.001(3) 0.009(3) 0.003(3)
O10 0.050(5) 0.060(5) 0.083(6) -0.020(4) 0.036(4) -0.019(4)
O17 0.044(4) 0.052(4) 0.036(4) -0.011(3) -0.013(3) 0.015(3)
O18 0.049(4) 0.063(5) 0.022(3) 0.008(3) 0.006(3) 0.015(4)
O19 0.035(4) 0.026(4) 0.110(7) 0.019(4) 0.016(4) 0.002(3)
O21 0.088(6) 0.042(4) 0.019(3) -0.001(3) 0.006(3) 0.018(4)
O22 0.040(4) 0.078(6) 0.035(4) 0.006(4) 0.001(3) 0.012(4)
O23 0.063(5) 0.061(5) 0.037(4) -0.010(3) 0.023(4) -0.031(4)
O24 0.100(7) 0.031(4) 0.044(4) 0.001(3) 0.013(4) 0.009(4)
O25 0.036(4) 0.115(7) 0.042(5) 0.023(5) 0.003(4) 0.015(5)
O26 0.102(8) 0.067(6) 0.051(5) -0.004(4) -0.007(5) -0.045(5)
O27 0.041(4) 0.048(4) 0.027(3) 0.000(3) -0.002(3) 0.008(3)
O28 0.052(5) 0.035(4) 0.038(4) -0.003(3) 0.009(3) -0.001(3)
O29 0.055(5) 0.067(5) 0.028(4) 0.008(3) -0.008(3) -0.027(4)
O30 0.071(5) 0.037(4) 0.036(4) 0.008(3) -0.002(4) -0.009(4)
O31 0.101(7) 0.039(4) 0.067(6) -0.012(4) 0.031(5) -0.021(5)
O32 0.036(4) 0.103(7) 0.051(5) 0.034(5) 0.006(4) -0.006(4)
O34 0.037(4) 0.066(5) 0.063(5) 0.017(4) -0.020(4) -0.016(4)
O35 0.041(4) 0.062(5) 0.038(4) 0.001(3) -0.003(3) 0.021(4)
O36 0.065(6) 0.105(8) 0.084(7) -0.041(6) -0.018(5) 0.028(6)
O37 0.084(7) 0.052(5) 0.095(7) 0.042(5) 0.030(5) 0.028(5)
O38 0.035(4) 0.118(7) 0.047(5) 0.040(5) 0.012(4) 0.001(5)
O39 0.069(6) 0.068(5) 0.038(4) -0.016(4) 0.015(4) -0.032(4)
O40 0.037(4) 0.072(5) 0.020(3) -0.013(3) -0.002(3) 0.002(4)
O41 0.104(7) 0.072(6) 0.019(4) 0.005(3) 0.005(4) 0.026(5)
O42 0.037(4) 0.113(7) 0.044(5) -0.035(5) 0.011(3) 0.008(5)
O43 0.030(4) 0.070(5) 0.054(5) -0.031(4) 0.009(3) -0.011(4)
O44 0.064(6) 0.056(5) 0.110(8) -0.042(5) -0.025(5) 0.023(4)
O45 0.094(8) 0.150(11) 0.074(7) 0.014(7) -0.033(6) -0.014(8)
O46 0.170(14) 0.122(11) 0.140(12) 0.021(9) 0.024(10) -0.051(10)
C1 0.035(6) 0.055(7) 0.044(6) 0.007(5) -0.017(5) -0.018(5)
C2 0.012(5) 0.040(6) 0.076(8) 0.011(5) -0.003(5) -0.001(4)
C3 0.024(5) 0.050(7) 0.061(7) -0.011(5) 0.014(5) -0.021(5)
C4 0.037(6) 0.046(6) 0.065(8) 0.016(5) -0.006(5) -0.018(5)
C5 0.044(7) 0.042(6) 0.055(7) -0.019(5) 0.015(5) -0.016(5)
C11 0.082(11) 0.062(9) 0.111(12) 0.059(9) -0.015(9) 0.010(8)
C12 0.20(3) 0.109(17) 0.23(3) 0.082(18) -0.10(2) 0.024(17)
C13 0.043(7) 0.054(7) 0.089(10) -0.017(7) 0.012(7) -0.007(6)
C14 0.049(9) 0.067(10) 0.168(18) -0.017(10) -0.030(10) 0.001(7)
C15 0.114(12) 0.073(9) 0.028(6) -0.013(6) 0.021(6) -0.059(8)
C16 0.16(2) 0.18(2) 0.044(9) -0.017(11) -0.011(10) 0.036(16)
C17 0.042(7) 0.105(11) 0.064(8) 0.019(8) -0.024(6) 0.025(7)
C19 0.082(12) 0.102(13) 0.113(14) -0.026(10) 0.051(10) -0.009(10)
C21 0.107(14) 0.146(16) 0.050(9) 0.025(9) 0.009(8) -0.045(12)
C31 0.039(6) 0.036(5) 0.027(5) 0.006(4) 0.006(4) 0.024(5)
C32 0.040(6) 0.025(5) 0.052(6) 0.006(4) 0.002(5) 0.003(4)
C33 0.070(8) 0.052(6) 0.019(5) 0.013(4) -0.003(5) 0.028(6)
C34 0.037(6) 0.037(5) 0.039(6) 0.001(4) -0.011(5) 0.008(5)
C35 0.026(5) 0.034(5) 0.042(6) 0.009(4) 0.004(4) 0.011(4)
C45 0.072(10) 0.119(14) 0.082(11) 0.024(10) 0.038(8) 0.008(10)
C47 0.076(9) 0.082(9) 0.037(6) -0.010(6) -0.006(6) 0.011(8)
C48 0.16(2) 0.146(19) 0.115(17) -0.041(14) -0.005(15) 0.064(17)
C61 0.054(7) 0.063(7) 0.023(5) -0.004(5) 0.003(5) 0.029(6)
C62 0.045(7) 0.066(7) 0.019(5) 0.004(5) 0.009(4) -0.006(6)
C63 0.063(7) 0.049(6) 0.015(4) 0.008(4) 0.005(4) 0.023(6)
C64 0.053(7) 0.049(6) 0.015(4) -0.004(4) -0.004(4) 0.012(5)
C65 0.077(9) 0.038(6) 0.020(5) -0.004(4) -0.006(5) 0.013(6)
C71 0.074(9) 0.040(6) 0.047(7) 0.008(5) 0.005(6) 0.007(6)
C72 0.092(11) 0.101(11) 0.067(9) 0.046(8) 0.022(8) 0.058(9)
C73 0.065(9) 0.112(12) 0.057(8) 0.029(8) 0.002(7) 0.025(9)
C75 0.063(9) 0.105(11) 0.048(7) -0.014(7) 0.021(6) -0.034(8)
C76 0.115(14) 0.107(13) 0.084(11) -0.039(10) 0.030(10) -0.038(11)
C77 0.148(16) 0.034(7) 0.094(11) -0.010(7) 0.034(11) 0.028(8)
C79 0.067(10) 0.151(16) 0.057(9) -0.001(9) -0.004(7) 0.051(11)
C1S 0.127(16) 0.093(12) 0.096(13) -0.010(10) 0.036(11) -0.040(11)
Cl1 0.101(4) 0.121(4) 0.135(4) 0.021(3) 0.011(3) -0.007(3)
Cl2 0.082(3) 0.095(3) 0.091(3) -0.024(2) 0.006(2) -0.003(2)

loop_
_atom_type_symbol
_atom_type_description
_atom_type_scat_dispersion_real
_atom_type_scat_dispersion_imag
_atom_type_scat_source
C C 0.0033 0.0016 'International Tables Vol C Tables 4.2.6.8 and 6.1.1.4'
H H 0.0000 0.0000 'International Tables Vol C Tables 4.2.6.8 and 6.1.1.4'
O O 0.0106 0.0060 'International Tables Vol C Tables 4.2.6.8 and 6.1.1.4'
P P 0.1023 0.0942 'International Tables Vol C Tables 4.2.6.8 and 6.1.1.4'
Cl Cl 0.1484 0.1585 'International Tables Vol C Tables 4.2.6.8 and 6.1.1.4'
Co Co 0.3494 0.9721 'International Tables Vol C Tables 4.2.6.8 and 6.1.1.4'
Mo Mo -1.6832 0.6857 'International Tables Vol C Tables 4.2.6.8 and 6.1.1.4'
Ce Ce -0.2486 2.6331 'International Tables Vol C Tables 4.2.6.8 and 6.1.1.4'

loop_
_geom_angle_atom_site_label_1
_geom_angle_atom_site_label_2
_geom_angle_atom_site_label_3
_geom_angle
_geom_angle_site_symmetry_1
_geom_angle_site_symmetry_3
_geom_angle_publ_flag
O43 Ce1 O34 91.9(3) 3_666 . ?
O43 Ce1 O32 91.4(3) 3_666 . ?
O34 Ce1 O32 139.6(3) . . ?
O43 Ce1 O9 144.8(2) 3_666 . ?
O34 Ce1 O9 99.3(3) . . ?
O32 Ce1 O9 100.9(3) . . ?
O43 Ce1 O10 144.0(3) 3_666 . ?
O34 Ce1 O10 76.7(3) . . ?
O32 Ce1 O10 77.2(3) . . ?
O9 Ce1 O10 71.3(2) . . ?
O43 Ce1 O8 78.3(3) 3_666 . ?
O34 Ce1 O8 146.6(2) . . ?
O32 Ce1 O8 73.1(2) . . ?
O9 Ce1 O8 74.0(2) . . ?
O10 Ce1 O8 128.3(3) . . ?
O43 Ce1 O7 78.8(3) 3_666 . ?
O34 Ce1 O7 72.2(2) . . ?
O32 Ce1 O7 147.5(2) . . ?
O9 Ce1 O7 73.1(2) . . ?
O10 Ce1 O7 127.4(3) . . ?
O8 Ce1 O7 74.6(2) . . ?
O43 Ce1 O33 75.2(3) 3_666 . ?
O34 Ce1 O33 77.5(3) . . ?
O32 Ce1 O33 64.6(3) . . ?
O9 Ce1 O33 139.8(3) . . ?
O10 Ce1 O33 69.0(3) . . ?
O8 Ce1 O33 128.7(3) . . ?
O7 Ce1 O33 139.0(3) . . ?
O43 Ce1 O33A 69.0(5) 3_666 . ?
O34 Ce1 O33A 60.0(5) . . ?
O32 Ce1 O33A 84.0(5) . . ?
O9 Ce1 O33A 144.6(5) . . ?
O10 Ce1 O33A 75.9(5) . . ?
O8 Ce1 O33A 139.4(5) . . ?
O7 Ce1 O33A 119.7(5) . . ?
O43 Ce1 Mo4B 90.44(19) 3_666 . ?
O34 Ce1 Mo4B 111.33(18) . . ?
O9 Ce1 Mo4B 115.66(17) . . ?
O10 Ce1 Mo4B 63.5(2) . . ?
O8 Ce1 Mo4B 100.67(17) . . ?
O7 Ce1 Mo4B 168.90(18) . . ?
O34 Ce1 Mo2A 76.3(5) . 3_666 ?
O32 Ce1 Mo2A 83.0(5) . 3_666 ?
O9 Ce1 Mo2A 175.5(5) . 3_666 ?
O10 Ce1 Mo2A 107.7(5) . 3_666 ?
O8 Ce1 Mo2A 109.4(5) . 3_666 ?
O7 Ce1 Mo2A 104.8(5) . 3_666 ?
O33 Ce1 Mo2A 40.2(5) . 3_666 ?
Mo4B Ce1 Mo2A 66.9(4) . 3_666 ?
O43 Ce1 P3A 127.8(4) 3_666 . ?
O34 Ce1 P3A 116.2(5) . . ?
O32 Ce1 P3A 92.7(5) . . ?
O10 Ce1 P3A 87.3(4) . . ?
O8 Ce1 P3A 53.6(4) . . ?
O7 Ce1 P3A 70.5(4) . . ?
O33 Ce1 P3A 149.7(5) . . ?
O33A Ce1 P3A 163.1(6) . . ?
Mo4B Ce1 P3A 115.1(4) . . ?
Mo2A Ce1 P3A 162.9(6) 3_666 . ?
O44 Ce2 O35 96.1(3) 3_666 . ?
O44 Ce2 O37 82.7(4) 3_666 . ?
O35 Ce2 O37 141.8(3) . . ?
O44 Ce2 O17 147.9(3) 3_666 . ?
O35 Ce2 O17 90.6(3) . . ?
O37 Ce2 O17 110.5(3) . . ?
O44 Ce2 O20 139.6(3) 3_666 . ?
O35 Ce2 O20 83.8(3) . . ?
O37 Ce2 O20 73.6(4) . . ?
O17 Ce2 O20 72.3(3) . . ?
O44 Ce2 O19 82.0(3) 3_666 . ?
O35 Ce2 O19 144.9(3) . . ?
O37 Ce2 O19 73.0(3) . . ?
O17 Ce2 O19 74.8(3) . . ?
O20 Ce2 O19 119.9(3) . . ?
O44 Ce2 O18 78.0(3) 3_666 . ?
O35 Ce2 O18 72.3(2) . . ?
O37 Ce2 O18 142.9(3) . . ?
O17 Ce2 O18 74.2(2) . . ?
O20 Ce2 O18 138.2(3) . . ?
O19 Ce2 O18 73.1(3) . . ?
O44 Ce2 O20A 144.5(8) 3_666 . ?
O35 Ce2 O20A 67.4(9) . . ?
O37 Ce2 O20A 91.6(9) . . ?
O17 Ce2 O20A 66.4(8) . . ?
O19 Ce2 O20A 129.8(8) . . ?
O18 Ce2 O20A 122.0(9) . . ?
O44 Ce2 O36 69.0(3) 3_666 . ?
O35 Ce2 O36 67.3(3) . . ?
O37 Ce2 O36 76.9(4) . . ?
O17 Ce2 O36 141.3(3) . . ?
O20 Ce2 O36 74.0(3) . . ?
O19 Ce2 O36 140.4(3) . . ?
O18 Ce2 O36 123.4(3) . . ?
O20A Ce2 O36 75.6(8) . . ?
O35 Ce2 Mo3B 83.62(19) . 3_666 ?
O37 Ce2 Mo3B 77.7(2) . 3_666 ?
O17 Ce2 Mo3B 171.61(19) . 3_666 ?
O20 Ce2 Mo3B 113.0(2) . 3_666 ?
O19 Ce2 Mo3B 106.7(2) . 3_666 ?
O18 Ce2 Mo3B 98.13(17) . 3_666 ?
O20A Ce2 Mo3B 116.4(8) . 3_666 ?
O44 Ce2 Mo2A 76.8(5) 3_666 . ?
O35 Ce2 Mo2A 116.7(5) . . ?
O17 Ce2 Mo2A 127.3(5) . . ?
O20 Ce2 Mo2A 67.6(5) . . ?
O19 Ce2 Mo2A 97.1(5) . . ?
O18 Ce2 Mo2A 154.1(5) . . ?
O20A Ce2 Mo2A 83.0(9) . . ?
Mo3B Ce2 Mo2A 61.0(4) 3_666 . ?
O44 Ce2 Mo4B 83.8(2) 3_666 . ?
O37 Ce2 Mo4B 117.6(2) . . ?
O17 Ce2 Mo4B 112.59(19) . . ?
O20 Ce2 Mo4B 78.9(2) . . ?
O19 Ce2 Mo4B 161.0(2) . . ?
O18 Ce2 Mo4B 91.70(17) . . ?
O20A Ce2 Mo4B 67.8(8) . . ?
Mo3B Ce2 Mo4B 63.49(5) 3_666 . ?
Mo2A Ce2 Mo4B 91.9(4) . . ?
O30 Ce3 O38 91.4(3) . . ?
O30 Ce3 O40 96.0(3) . . ?
O38 Ce3 O40 140.0(3) . . ?
O30 Ce3 O28 145.8(2) . . ?
O38 Ce3 O28 98.3(3) . . ?
O40 Ce3 O28 97.2(3) . . ?
O30 Ce3 O27 80.0(3) . . ?
O38 Ce3 O27 148.3(3) . . ?
O40 Ce3 O27 71.6(2) . . ?
O28 Ce3 O27 74.6(2) . . ?
O30 Ce3 O29 76.3(3) . . ?
O38 Ce3 O29 74.7(3) . . ?
O40 Ce3 O29 145.2(3) . . ?
O28 Ce3 O29 74.8(2) . . ?
O27 Ce3 O29 73.7(2) . . ?
O30 Ce3 O39 70.5(3) . . ?
O38 Ce3 O39 71.4(3) . . ?
O40 Ce3 O39 74.3(3) . . ?
O28 Ce3 O39 143.7(3) . . ?
O27 Ce3 O39 131.5(3) . . ?
O29 Ce3 O39 131.1(2) . . ?
O30 Ce3 O41 143.5(2) . 3_666 ?
O38 Ce3 O41 75.3(4) . 3_666 ?
O40 Ce3 O41 75.6(3) . 3_666 ?
O28 Ce3 O41 70.6(2) . 3_666 ?
O27 Ce3 O41 127.8(3) . 3_666 ?
O29 Ce3 O41 129.5(3) . 3_666 ?
O39 Ce3 O41 73.0(3) . 3_666 ?
O38 Ce3 Mo1A 87.3(5) . . ?
O40 Ce3 Mo1A 77.1(5) . . ?
O28 Ce3 Mo1A 174.1(5) . . ?
O27 Ce3 Mo1A 101.6(4) . . ?
O29 Ce3 Mo1A 108.8(5) . . ?
O41 Ce3 Mo1A 109.2(4) 3_666 . ?
O30 Ce3 Mo3B 85.4(2) . . ?
O40 Ce3 Mo3B 108.64(16) . . ?
O28 Ce3 Mo3B 119.42(17) . . ?
O27 Ce3 Mo3B 165.35(17) . . ?
O29 Ce3 Mo3B 104.55(19) . . ?
O41 Ce3 Mo3B 64.8(2) 3_666 . ?
Mo1A Ce3 Mo3B 64.8(4) . . ?
O30 Ce3 Mo2A 85.9(4) . . ?
O38 Ce3 Mo2A 121.3(5) . . ?
O40 Ce3 Mo2A 21.8(4) . . ?
O28 Ce3 Mo2A 115.6(4) . . ?
O27 Ce3 Mo2A 88.7(4) . . ?
O29 Ce3 Mo2A 156.7(5) . . ?
O39 Ce3 Mo2A 52.5(5) . . ?
O41 Ce3 Mo2A 73.3(4) 3_666 . ?
Mo1A Ce3 Mo2A 59.3(6) . . ?
Mo3B Ce3 Mo2A 88.6(4) . . ?
C1 Co1 C3 66.0(4) . . ?
C1 Co1 C5 39.7(4) . . ?
C3 Co1 C5 66.7(4) . . ?
C1 Co1 C2 40.1(4) . . ?
C3 Co1 C2 38.4(4) . . ?
C5 Co1 C2 66.9(4) . . ?
C1 Co1 C4 66.3(4) . . ?
C3 Co1 C4 39.2(4) . . ?
C5 Co1 C4 40.1(4) . . ?
C2 Co1 C4 65.6(4) . . ?
C1 Co1 P2 159.0(3) . . ?
C3 Co1 P2 97.2(3) . . ?
C5 Co1 P2 123.5(4) . . ?
C2 Co1 P2 131.0(3) . . ?
C4 Co1 P2 92.8(3) . . ?
C1 Co1 P1A 93.8(7) . . ?
C3 Co1 P1A 129.7(8) . . ?
C5 Co1 P1A 125.4(8) . . ?
C2 Co1 P1A 96.5(7) . . ?
C4 Co1 P1A 159.6(7) . . ?
P2 Co1 P1A 106.9(7) . . ?
C1 Co1 P3 99.0(3) . . ?
C3 Co1 P3 157.0(3) . . ?
C5 Co1 P3 90.6(3) . . ?
C2 Co1 P3 136.4(3) . . ?
C4 Co1 P3 119.8(4) . . ?
P2 Co1 P3 92.59(12) . . ?
C1 Co1 P1 105.5(3) . . ?
C3 Co1 P1 110.7(3) . . ?
C5 Co1 P1 144.5(4) . . ?
C2 Co1 P1 89.3(3) . . ?
C4 Co1 P1 150.0(4) . . ?
P2 Co1 P1 91.93(12) . . ?
P3 Co1 P1 89.58(12) . . ?
C1 Co1 P2A 154.5(7) . . ?
C3 Co1 P2A 93.4(6) . . ?
C5 Co1 P2A 146.5(7) . . ?
C2 Co1 P2A 114.4(7) . . ?
C4 Co1 P2A 107.8(7) . . ?
P1A Co1 P2A 88.1(9) . . ?
P3 Co1 P2A 104.9(6) . . ?
P1 Co1 P2A 66.6(6) . . ?
C1 Co1 P3A 119.2(7) . . ?
C3 Co1 P3A 145.7(7) . . ?
C5 Co1 P3A 95.6(7) . . ?
C2 Co1 P3A 159.2(7) . . ?
C4 Co1 P3A 108.6(7) . . ?
P2 Co1 P3A 67.4(6) . . ?
P1A Co1 P3A 84.6(9) . . ?
P1 Co1 P3A 100.6(6) . . ?
P2A Co1 P3A 86.3(8) . . ?
C35 Co2 C33 66.1(4) . . ?
C35 Co2 C31 39.7(4) . . ?
C33 Co2 C31 66.1(4) . . ?
C35 Co2 C34 39.4(4) . . ?
C33 Co2 C34 40.3(4) . . ?
C31 Co2 C34 66.8(4) . . ?
C35 Co2 C32 66.5(4) . . ?
C33 Co2 C32 39.3(4) . . ?
C31 Co2 C32 39.6(4) . . ?
C34 Co2 C32 67.3(4) . . ?
C35 Co2 P6 91.9(3) . . ?
C33 Co2 P6 135.3(4) . . ?
C31 Co2 P6 120.8(3) . . ?
C34 Co2 P6 98.2(3) . . ?
C32 Co2 P6 158.3(3) . . ?
C35 Co2 P5 147.2(3) . . ?
C33 Co2 P5 89.9(3) . . ?
C31 Co2 P5 148.8(3) . . ?
C34 Co2 P5 108.0(3) . . ?
C32 Co2 P5 109.3(3) . . ?
P6 Co2 P5 90.19(14) . . ?
C35 Co2 P4 123.2(3) . . ?
C33 Co2 P4 133.4(4) . . ?
C31 Co2 P4 93.2(3) . . ?
C34 Co2 P4 160.0(3) . . ?
C32 Co2 P4 98.2(3) . . ?
P6 Co2 P4 91.28(13) . . ?
P5 Co2 P4 89.46(13) . . ?
C62 Co3 C65 66.3(5) . . ?
C62 Co3 C63 39.3(4) . . ?
C65 Co3 C63 66.4(4) . . ?
C62 Co3 C64 65.9(4) . . ?
C65 Co3 C64 39.1(4) . . ?
C63 Co3 C64 39.6(4) . . ?
C62 Co3 C61 40.0(4) . . ?
C65 Co3 C61 39.1(4) . . ?
C63 Co3 C61 66.4(4) . . ?
C64 Co3 C61 65.6(4) . . ?
C62 Co3 P8 96.5(3) . . ?
C65 Co3 P8 160.1(3) . . ?
C63 Co3 P8 94.0(3) . . ?
C64 Co3 P8 125.9(3) . . ?
C61 Co3 P8 131.0(4) . . ?
C62 Co3 P7 112.1(3) . . ?
C65 Co3 P7 105.2(3) . . ?
C63 Co3 P7 151.4(3) . . ?
C64 Co3 P7 143.7(3) . . ?
C61 Co3 P7 89.6(3) . . ?
P8 Co3 P7 90.26(11) . . ?
C62 Co3 P9 155.3(3) . . ?
C65 Co3 P9 100.0(4) . . ?
C63 Co3 P9 117.1(3) . . ?
C64 Co3 P9 90.4(3) . . ?
C61 Co3 P9 136.9(4) . . ?
P8 Co3 P9 92.06(11) . . ?
P7 Co3 P9 90.96(11) . . ?
O31 Mo1 O10 107.9(4) . . ?
O31 Mo1 O30 105.5(4) . . ?
O10 Mo1 O30 114.9(4) . . ?
O31 Mo1 O20 112.0(4) . . ?
O10 Mo1 O20 111.3(4) . . ?
O30 Mo1 O20 105.1(4) . . ?
O42 Mo2 O37 107.4(5) . . ?
O42 Mo2 O40 108.5(4) . . ?
O37 Mo2 O40 113.6(4) . . ?
O42 Mo2 O43 108.0(4) . . ?
O37 Mo2 O43 110.4(5) . . ?
O40 Mo2 O43 108.8(3) . . ?
O10 Mo1A O20A 87.6(16) . . ?
O10 Mo1A O30 107.4(13) . . ?
O20A Mo1A O30 110.5(16) . . ?
O10 Mo1A O39 112.0(13) . . ?
O20A Mo1A O39 148.7(18) . . ?
O30 Mo1A O39 87.4(10) . . ?
O10 Mo1A Mo5 100.4(10) . . ?
O20A Mo1A Mo5 116.5(14) . . ?
O30 Mo1A Mo5 125.6(10) . . ?
O10 Mo1A Ce3 128.0(11) . . ?
O20A Mo1A Ce3 136.6(16) . . ?
Mo5 Mo1A Ce3 84.1(6) . . ?
O10 Mo1A Ce2 108.9(10) . . ?
O30 Mo1A Ce2 130.1(10) . . ?
O39 Mo1A Ce2 109.0(9) . . ?
Mo5 Mo1A Ce2 79.4(5) . . ?
Ce3 Mo1A Ce2 122.7(7) . . ?
O40 Mo2A O37 114.0(15) . . ?
O40 Mo2A O33A 124.9(16) . 3_666 ?
O37 Mo2A O33A 118.2(16) . 3_666 ?
O40 Mo2A O43 97.9(12) . . ?
O37 Mo2A O43 99.1(13) . . ?
O33A Mo2A O43 90.4(13) 3_666 . ?
O40 Mo2A Mo5 106.2(11) . . ?
O37 Mo2A Mo5 115.9(12) . . ?
O43 Mo2A Mo5 122.7(11) . . ?
O40 Mo2A Ce1 112.5(11) . 3_666 ?
O37 Mo2A Ce1 120.6(12) . 3_666 ?
Mo5 Mo2A Ce1 83.1(6) . 3_666 ?
O40 Mo2A Ce2 127.7(12) . . ?
O33A Mo2A Ce2 90.1(11) 3_666 . ?
O43 Mo2A Ce2 121.7(10) . . ?
Mo5 Mo2A Ce2 81.2(6) . . ?
Ce1 Mo2A Ce2 119.7(8) 3_666 . ?
O37 Mo2A Ce3 120.4(12) . . ?
O33A Mo2A Ce3 104.2(12) 3_666 . ?
O43 Mo2A Ce3 121.5(10) . . ?
Mo5 Mo2A Ce3 78.6(6) . . ?
Ce1 Mo2A Ce3 118.4(7) 3_666 . ?
Ce2 Mo2A Ce3 114.7(7) . . ?
Mo3B Mo3A O34 71.2(3) . . ?
Mo3B Mo3A O45 175.7(5) . . ?
O34 Mo3A O45 109.2(5) . . ?
Mo3B Mo3A O38 73.8(3) . . ?
O34 Mo3A O38 110.8(4) . . ?
O45 Mo3A O38 109.7(5) . . ?
Mo3B Mo3A O44 66.8(3) . . ?
O34 Mo3A O44 109.4(5) . . ?
O45 Mo3A O44 109.3(5) . . ?
O38 Mo3A O44 108.4(5) . . ?
Mo4B Mo4A O41 82.8(3) . . ?
Mo4B Mo4A O46 168.6(5) . . ?
O41 Mo4A O46 108.0(6) . . ?
Mo4B Mo4A O35 71.7(3) . . ?
O41 Mo4A O35 117.7(4) . . ?
O46 Mo4A O35 105.1(6) . . ?
Mo4B Mo4A O32 65.1(3) . . ?
O41 Mo4A O32 114.8(4) . . ?
O46 Mo4A O32 105.9(6) . . ?
O35 Mo4A O32 104.3(4) . . ?
Mo3A Mo3B O44 67.0(3) . . ?
Mo3A Mo3B O34 62.3(2) . . ?
O44 Mo3B O34 104.4(4) . . ?
Mo3A Mo3B O38 61.5(3) . . ?
O44 Mo3B O38 101.8(4) . . ?
O34 Mo3B O38 99.1(4) . . ?
Mo3A Mo3B O39 137.8(2) . . ?
O44 Mo3B O39 150.4(4) . . ?
O34 Mo3B O39 102.9(3) . . ?
O38 Mo3B O39 84.8(3) . . ?
Mo3A Mo3B O36 149.6(3) . 3_666 ?
O44 Mo3B O36 82.7(4) . 3_666 ?
O34 Mo3B O36 127.7(4) . 3_666 ?
O38 Mo3B O36 130.7(4) . 3_666 ?
O39 Mo3B O36 71.7(3) . 3_666 ?
Mo3A Mo3B O33A 131.7(5) . . ?
O44 Mo3B O33A 110.5(6) . . ?
O34 Mo3B O33A 73.0(6) . . ?
O38 Mo3B O33A 147.8(6) . . ?
Mo3A Mo3B Mo5 167.33(14) . . ?
O44 Mo3B Mo5 119.4(3) . . ?
O34 Mo3B Mo5 105.0(2) . . ?
O38 Mo3B Mo5 123.9(3) . . ?
Mo3A Mo3B Ce3 100.60(11) . . ?
O44 Mo3B Ce3 129.5(4) . . ?
O34 Mo3B Ce3 112.1(3) . . ?
O36 Mo3B Ce3 100.2(3) 3_666 . ?
O33A Mo3B Ce3 112.7(5) . . ?
Mo5 Mo3B Ce3 83.64(5) . . ?
Mo3A Mo3B Ce2 103.80(11) . 3_666 ?
O34 Mo3B Ce2 122.5(3) . 3_666 ?
O38 Mo3B Ce2 123.6(3) . 3_666 ?
O39 Mo3B Ce2 116.3(2) . 3_666 ?
O33A Mo3B Ce2 84.8(5) . 3_666 ?
Mo5 Mo3B Ce2 82.88(5) . 3_666 ?
Ce3 Mo3B Ce2 125.37(6) . 3_666 ?
Mo4A Mo4B O32 77.6(3) . . ?
Mo4A Mo4B O35 71.1(3) . . ?
O32 Mo4B O35 109.7(4) . . ?
O32 Mo4B O41 109.9(4) . . ?
O35 Mo4B O41 106.3(4) . . ?
Mo4A Mo4B O36 133.6(3) . . ?
O32 Mo4B O36 147.2(4) . . ?
O35 Mo4B O36 78.6(4) . . ?
O41 Mo4B O36 97.2(4) . . ?
Mo4A Mo4B Mo5 153.84(13) . . ?
O32 Mo4B Mo5 121.9(3) . . ?
O35 Mo4B Mo5 112.5(3) . . ?
O41 Mo4B Mo5 94.6(3) . . ?
Mo4A Mo4B Ce1 117.63(13) . . ?
O35 Mo4B Ce1 125.8(2) . . ?
O41 Mo4B Ce1 124.9(3) . . ?
O36 Mo4B Ce1 108.5(2) . . ?
Mo5 Mo4B Ce1 82.28(4) . . ?
Mo4A Mo4B Ce2 98.66(12) . . ?
O32 Mo4B Ce2 137.1(3) . . ?
O41 Mo4B Ce2 104.6(3) . . ?
Mo5 Mo4B Ce2 78.77(4) . . ?
Ce1 Mo4B Ce2 128.08(5) . . ?
O33A Mo5 O33A 180.0(13) 3_666 . ?
O33A Mo5 O36 72.5(8) 3_666 . ?
O33A Mo5 O36 107.5(8) . . ?
O33A Mo5 O36 107.5(8) 3_666 3_666 ?
O33A Mo5 O36 72.5(8) . 3_666 ?
O36 Mo5 O36 180.0(6) . 3_666 ?
O33A Mo5 O39 98.0(7) 3_666 . ?
O33A Mo5 O39 82.0(7) . . ?
O36 Mo5 O39 95.3(4) . . ?
O36 Mo5 O39 84.7(4) 3_666 . ?
O33A Mo5 O39 82.0(7) 3_666 3_666 ?
O33A Mo5 O39 98.0(7) . 3_666 ?
O36 Mo5 O39 84.7(4) . 3_666 ?
O36 Mo5 O39 95.3(4) 3_666 3_666 ?
O39 Mo5 O39 180.000(1) . 3_666 ?
O33A Mo5 O33 153.1(7) . 3_666 ?
O36 Mo5 O33 98.8(4) . 3_666 ?
O36 Mo5 O33 81.2(4) 3_666 3_666 ?
O39 Mo5 O33 90.1(3) . 3_666 ?
O39 Mo5 O33 89.9(3) 3_666 3_666 ?
O33A Mo5 O33 153.1(7) 3_666 . ?
O36 Mo5 O33 81.2(4) . . ?
O36 Mo5 O33 98.8(4) 3_666 . ?
O39 Mo5 O33 89.9(3) . . ?
O39 Mo5 O33 90.1(3) 3_666 . ?
O33 Mo5 O33 180.0(5) 3_666 . ?
O33A Mo5 Mo3B 129.5(7) . 3_666 ?
O36 Mo5 Mo3B 131.7(3) 3_666 3_666 ?
O39 Mo5 Mo3B 134.4(3) . 3_666 ?
O33 Mo5 Mo3B 73.3(3) 3_666 3_666 ?
O33 Mo5 Mo3B 106.7(3) . 3_666 ?
O33A Mo5 Mo3B 129.5(7) 3_666 . ?
O36 Mo5 Mo3B 131.7(3) . . ?
O39 Mo5 Mo3B 134.4(3) 3_666 . ?
O33 Mo5 Mo3B 106.7(3) 3_666 . ?
O33 Mo5 Mo3B 73.3(3) . . ?
Mo3B Mo5 Mo3B 180.0 3_666 . ?
O33A Mo5 Mo2A 145.4(8) . . ?
O36 Mo5 Mo2A 62.9(6) . . ?
O36 Mo5 Mo2A 117.1(6) 3_666 . ?
O39 Mo5 Mo2A 66.9(6) . . ?
O39 Mo5 Mo2A 113.1(6) 3_666 . ?
O33 Mo5 Mo2A 133.7(5) . . ?
Mo3B Mo5 Mo2A 71.3(5) 3_666 . ?
Mo3B Mo5 Mo2A 108.7(5) . . ?
O33A Mo5 Mo2A 145.4(8) 3_666 3_666 ?
O33A Mo5 Mo2A 34.6(8) . 3_666 ?
O36 Mo5 Mo2A 117.1(6) . 3_666 ?
O36 Mo5 Mo2A 62.9(6) 3_666 3_666 ?
O39 Mo5 Mo2A 113.1(6) . 3_666 ?
O39 Mo5 Mo2A 66.9(6) 3_666 3_666 ?
O33 Mo5 Mo2A 133.7(5) 3_666 3_666 ?
Mo3B Mo5 Mo2A 108.7(5) 3_666 3_666 ?
Mo3B Mo5 Mo2A 71.3(5) . 3_666 ?
Mo2A Mo5 Mo2A 180.000(2) . 3_666 ?
O7 P1 O1 109.5(4) . . ?
O7 P1 O2 109.1(4) . . ?
O1 P1 O2 99.2(5) . . ?
O7 P1 Co1 118.2(3) . . ?
O1 P1 Co1 106.7(3) . . ?
O2 P1 Co1 112.4(3) . . ?
O8 P2 O3 108.9(4) . . ?
O8 P2 O4 108.7(4) . . ?
O3 P2 O4 99.6(5) . . ?
O8 P2 Co1 118.0(3) . . ?
O3 P2 Co1 107.5(3) . . ?
O4 P2 Co1 112.5(3) . . ?
O9 P3 O5 106.7(4) . . ?
O9 P3 O6 108.4(4) . . ?
O5 P3 O6 101.1(5) . . ?
O9 P3 Co1 117.2(3) . . ?
O5 P3 Co1 110.4(3) . . ?
O6 P3 Co1 111.6(3) . . ?
O1 P1A O7 108.1(16) . . ?
O1 P1A Co1 113.2(15) . . ?
O7 P1A Co1 112.2(13) . . ?
O3 P2A O8 111.3(15) . . ?
O3 P2A Co1 106.4(12) . . ?
O8 P2A Co1 109.3(11) . . ?
O9 P3A O5 110.3(15) . . ?
O9 P3A Co1 114.9(13) . . ?
O5 P3A Co1 106.0(13) . . ?
O5 P3A Ce1 142.7(13) . . ?
Co1 P3A Ce1 100.7(8) . . ?
O11A P4 O17 119.3(10) . . ?
O11A P4 O12 73.7(11) . . ?
O17 P4 O12 108.2(5) . . ?
O17 P4 O11 102.9(4) . . ?
O12 P4 O11 101.5(6) . . ?
O11A P4 O12A 96.7(12) . . ?
O17 P4 O12A 104.1(7) . . ?
O11 P4 O12A 125.3(8) . . ?
O11A P4 Co2 113.4(9) . . ?
O17 P4 Co2 117.8(3) . . ?
O12 P4 Co2 116.5(4) . . ?
O11 P4 Co2 107.8(4) . . ?
O12A P4 Co2 100.0(7) . . ?
O13A P5 O18 110.8(13) . . ?
O18 P5 O14 111.4(5) . . ?
O18 P5 O13 105.2(5) . . ?
O14 P5 O13 102.7(5) . . ?
O13A P5 O14A 92.5(14) . . ?
O18 P5 O14A 96.7(8) . . ?
O13 P5 O14A 136.2(8) . . ?
O13A P5 Co2 126.1(12) . . ?
O18 P5 Co2 119.4(3) . . ?
O14 P5 Co2 113.8(4) . . ?
O13 P5 Co2 101.8(4) . . ?
O14A P5 Co2 99.4(7) . . ?
O15A P6 O16 78.5(11) . . ?
O15A P6 O19 110.0(9) . . ?
O16 P6 O19 108.9(5) . . ?
O16 P6 O15 103.4(6) . . ?
O19 P6 O15 107.8(5) . . ?
O15A P6 O16A 103.7(12) . . ?
O19 P6 O16A 105.9(8) . . ?
O15 P6 O16A 127.1(8) . . ?
O15A P6 Co2 119.3(10) . . ?
O16 P6 Co2 114.9(4) . . ?
O19 P6 Co2 118.4(3) . . ?
O15 P6 Co2 101.8(4) . . ?
O16A P6 Co2 96.4(7) . . ?
O27 P7 O22 109.9(4) . . ?
O27 P7 O21 107.0(4) . . ?
O22 P7 O21 101.1(4) . . ?
O27 P7 Co3 117.4(3) . . ?
O22 P7 Co3 106.9(3) . . ?
O21 P7 Co3 113.3(3) . . ?
O28 P8 O24 107.5(4) . . ?
O28 P8 O23 107.7(4) . . ?
O24 P8 O23 101.3(5) . . ?
O28 P8 Co3 118.3(3) . . ?
O24 P8 Co3 109.1(3) . . ?
O23 P8 Co3 111.5(3) . . ?
O29 P9 O26 107.5(4) . . ?
O29 P9 O25 108.1(5) . . ?
O26 P9 O25 104.8(5) . . ?
O29 P9 Co3 119.4(3) . . ?
O26 P9 Co3 106.3(4) . . ?
O25 P9 Co3 109.9(3) . . ?
P1A O1 C11 128.4(13) . . ?
C11 O1 P1 118.8(9) . . ?
C13 O2 P1 122.4(7) . . ?
P2A O3 C15 123.0(11) . . ?
C15 O3 P2 120.5(8) . . ?
C17 O4 P2 124.3(8) . . ?
C19 O5 P3A 121.1(12) . . ?
C19 O5 P3 118.9(9) . . ?
C21 O6 P3 119.5(8) . . ?
P1 O7 Ce1 139.3(4) . . ?
P1A O7 Ce1 126.1(10) . . ?
P2 O8 Ce1 140.2(4) . . ?
P2A O8 Ce1 125.1(9) . . ?
P3A O9 Ce1 126.4(10) . . ?
P3 O9 Ce1 141.4(4) . . ?
Mo1 O10 Ce1 169.3(6) . . ?
Mo1A O10 Ce1 134.6(9) . . ?
C41 O11 P4 118.6(14) . . ?
C43 O12 P4 120.5(13) . . ?
C45 O13 P5 114.4(9) . . ?
C47 O14 P5 119.3(8) . . ?
C49 O15 P6 106.6(11) . . ?
C51 O16 P6 122.1(12) . . ?
P4 O11A C41A 117.5(17) . . ?
C43A O12A P4 104.4(16) . . ?
P5 O13A C45 121(2) . . ?
C47 O14A P5 111.0(17) . . ?
C49A O15A P6 127(2) . . ?
C51A O16A P6 114(2) . . ?
P4 O17 Ce2 140.6(4) . . ?
P5 O18 Ce2 138.3(4) . . ?
P6 O19 Ce2 139.3(4) . . ?
Mo1 O20 Ce2 150.3(5) . . ?
Mo1A O20A Ce2 111.1(17) . . ?
C71 O21 P7 122.2(6) . . ?
C73 O22 P7 118.0(7) . . ?
C75 O23 P8 121.9(7) . . ?
C77 O24 P8 120.2(9) . . ?
C79 O25 P9 125.8(8) . . ?
C81A O26 P9 135.8(14) . . ?
C81 O26 P9 115.7(11) . . ?
P7 O27 Ce3 141.3(4) . . ?
P8 O28 Ce3 140.5(4) . . ?
P9 O29 Ce3 139.1(4) . . ?
Mo1 O30 Ce3 141.9(4) . . ?
Mo1A O30 Ce3 102.8(8) . . ?
Mo4B O32 Ce1 111.3(4) . . ?
Mo4A O32 Ce1 148.1(5) . . ?
Mo5 O33 Ce1 150.3(4) . . ?
Mo5 O33A Mo2A 111.7(13) . 3_666 ?
Mo5 O33A Mo3B 92.3(9) . . ?
Mo2A O33A Mo3B 114.4(13) 3_666 . ?
Mo5 O33A Ce1 144.6(11) . . ?
Mo2A O33A Ce1 95.5(11) 3_666 . ?
Mo3B O33A Ce1 96.7(7) . . ?
Mo3A O34 Ce1 168.9(5) . . ?
Mo3B O34 Ce1 130.2(4) . . ?
Mo4A O35 Ce2 144.3(4) . . ?
Mo4B O35 Ce2 120.1(4) . . ?
Mo5 O36 Mo3B 93.7(4) . 3_666 ?
Mo5 O36 Mo4B 99.3(4) . . ?
Mo3B O36 Mo4B 105.8(4) 3_666 . ?
Mo5 O36 Ce2 162.7(6) . . ?
Mo3B O36 Ce2 93.4(3) 3_666 . ?
Mo4B O36 Ce2 94.0(4) . . ?
Mo2A O37 Ce2 119.6(10) . . ?
Mo2 O37 Ce2 163.3(5) . . ?
Mo3A O38 Ce3 149.0(4) . . ?
Mo3B O38 Ce3 106.9(4) . . ?
Mo5 O39 Mo1A 102.8(8) . . ?
Mo5 O39 Mo3B 93.5(3) . . ?
Mo1A O39 Mo3B 119.6(8) . . ?
Mo5 O39 Ce3 152.1(4) . . ?
Mo1A O39 Ce3 95.9(7) . . ?
Mo3B O39 Ce3 95.1(3) . . ?
Mo2A O40 Ce3 129.1(9) . . ?
Mo2 O40 Ce3 164.7(4) . . ?
Mo4A O41 Ce3 170.3(5) . 3_666 ?
Mo4B O41 Ce3 136.9(4) . 3_666 ?
Mo2 O43 Ce1 142.8(4) . 3_666 ?
Mo2A O43 Ce1 104.1(8) . 3_666 ?
Mo3B O44 Ce2 115.0(4) . 3_666 ?
Mo3A O44 Ce2 160.9(5) . 3_666 ?
C5 C1 C2 108.1(9) . . ?
C5 C1 Co1 70.5(6) . . ?
C2 C1 Co1 70.4(6) . . ?
C3 C2 C1 108.1(9) . . ?
C3 C2 Co1 70.7(6) . . ?
C1 C2 Co1 69.5(5) . . ?
C2 C3 C4 109.3(10) . . ?
C2 C3 Co1 70.9(6) . . ?
C4 C3 Co1 70.5(6) . . ?
C3 C4 C5 108.1(10) . . ?
C3 C4 Co1 70.2(6) . . ?
C5 C4 Co1 69.9(6) . . ?
C1 C5 C4 106.5(10) . . ?
C1 C5 Co1 69.8(6) . . ?
C4 C5 Co1 70.1(6) . . ?
C12 C11 O1 106.8(13) . . ?
C14 C13 O2 109.2(12) . . ?
O3 C15 C16 113.4(12) . . ?
O4 C17 C18A 124(2) . . ?
O4 C17 C18 105.6(14) . . ?
O5 C19 C20A 127(5) . . ?
O5 C19 C20 109.6(14) . . ?
C22A C21 C22 85(2) . . ?
C22A C21 O6 117.2(19) . . ?
C22 C21 O6 115(2) . . ?
C35 C31 C32 107.7(9) . . ?
C35 C31 Co2 69.4(5) . . ?
C32 C31 Co2 70.4(5) . . ?
C33 C32 C31 107.5(9) . . ?
C33 C32 Co2 70.0(5) . . ?
C31 C32 Co2 70.0(5) . . ?
C32 C33 C34 109.1(9) . . ?
C32 C33 Co2 70.6(5) . . ?
C34 C33 Co2 70.1(5) . . ?
C35 C34 C33 105.9(9) . . ?
C35 C34 Co2 69.4(5) . . ?
C33 C34 Co2 69.6(5) . . ?
C34 C35 C31 109.9(9) . . ?
C34 C35 Co2 71.2(5) . . ?
C31 C35 Co2 70.9(5) . . ?
O11 C41 C42 111(3) . . ?
C42A C41A O11A 105(3) . . ?
O12 C43 C44 110(2) . . ?
C44A C43A O12A 93(3) . . ?
O13 C45 C46 107.5(16) . . ?
O13 C45 C46A 111(3) . . ?
C46 C45 O13A 138.9(18) . . ?
C46A C45 O13A 103(2) . . ?
O14A C47 C48 148.6(19) . . ?
C48 C47 O14 107.2(13) . . ?
C50 C49 O15 97(2) . . ?
O15A C49A C50A 125(2) . . ?
O16 C51 C52 113(3) . . ?
O16A C51A C52A 108(3) . . ?
C65 C61 C62 107.0(9) . . ?
C65 C61 Co3 69.6(6) . . ?
C62 C61 Co3 69.0(5) . . ?
C63 C62 C61 108.4(10) . . ?
C63 C62 Co3 70.6(6) . . ?
C61 C62 Co3 71.0(6) . . ?
C62 C63 C64 107.4(9) . . ?
C62 C63 Co3 70.2(5) . . ?
C64 C63 Co3 70.6(5) . . ?
C65 C64 C63 108.4(10) . . ?
C65 C64 Co3 70.0(5) . . ?
C63 C64 Co3 69.8(5) . . ?
C64 C65 C61 108.7(10) . . ?
C64 C65 Co3 70.9(5) . . ?
C61 C65 Co3 71.4(6) . . ?
O21 C71 C72 112.6(11) . . ?
C74A C73 O22 113.3(15) . . ?
C74 C73 O22 106.1(14) . . ?
O23 C75 C76 111.0(14) . . ?
O24 C77 C78A 120(2) . . ?
O24 C77 C78 106.7(16) . . ?
O25 C79 C80 119(2) . . ?
O25 C79 C80A 103(2) . . ?
C82 C81 O26 110.4(17) . . ?
O26 C81A C82A 107(3) . . ?
Cl2 C1S Cl1 109.5(10) . . ?

loop_
_geom_bond_atom_site_label_1
_geom_bond_atom_site_label_2
_geom_bond_distance
_geom_bond_site_symmetry_2
_geom_bond_publ_flag
Ce1 O43 2.217(7) 3_666 ?
Ce1 O34 2.267(8) . ?
Ce1 O32 2.276(8) . ?
Ce1 O9 2.297(7) . ?
Ce1 O10 2.325(7) . ?
Ce1 O8 2.366(6) . ?
Ce1 O7 2.378(7) . ?
Ce1 O33 2.393(9) . ?
Ce1 O33A 2.65(2) . ?
Ce1 Mo4B 3.2772(17) . ?
Ce1 Mo2A 3.38(3) 3_666 ?
Ce1 P3A 3.38(2) . ?
Ce2 O44 2.256(8) 3_666 ?
Ce2 O35 2.266(7) . ?
Ce2 O37 2.274(8) . ?
Ce2 O17 2.289(7) . ?
Ce2 O20 2.293(8) . ?
Ce2 O19 2.331(7) . ?
Ce2 O18 2.371(6) . ?
Ce2 O20A 2.44(3) . ?
Ce2 O36 2.451(9) . ?
Ce2 Mo3B 3.411(2) 3_666 ?
Ce2 Mo2A 3.48(3) . ?
Ce2 Mo4B 3.4903(17) . ?
Ce3 O30 2.240(7) . ?
Ce3 O38 2.265(8) . ?
Ce3 O40 2.270(7) . ?
Ce3 O28 2.298(7) . ?
Ce3 O27 2.344(6) . ?
Ce3 O29 2.378(7) . ?
Ce3 O39 2.405(7) . ?
Ce3 O41 2.407(8) 3_666 ?
Ce3 Mo1A 3.26(2) . ?
Ce3 Mo3B 3.354(2) . ?
Ce3 Mo2A 3.62(3) . ?
Co1 C1 2.059(10) . ?
Co1 C3 2.068(9) . ?
Co1 C5 2.069(10) . ?
Co1 C2 2.071(9) . ?
Co1 C4 2.071(10) . ?
Co1 P2 2.136(3) . ?
Co1 P1A 2.14(2) . ?
Co1 P3 2.154(3) . ?
Co1 P1 2.163(3) . ?
Co1 P2A 2.25(2) . ?
Co1 P3A 2.25(2) . ?
Co2 C35 2.065(9) . ?
Co2 C33 2.081(9) . ?
Co2 C31 2.084(9) . ?
Co2 C34 2.088(10) . ?
Co2 C32 2.088(9) . ?
Co2 P6 2.135(3) . ?
Co2 P5 2.150(3) . ?
Co2 P4 2.160(3) . ?
Co3 C62 2.068(10) . ?
Co3 C65 2.071(9) . ?
Co3 C63 2.073(9) . ?
Co3 C64 2.083(9) . ?
Co3 C61 2.095(10) . ?
Co3 P8 2.147(3) . ?
Co3 P7 2.160(3) . ?
Co3 P9 2.161(3) . ?
Mo1 O31 1.716(8) . ?
Mo1 O10 1.750(7) . ?
Mo1 O30 1.784(7) . ?
Mo1 O20 1.791(9) . ?
Mo2 O42 1.694(7) . ?
Mo2 O37 1.738(7) . ?
Mo2 O40 1.740(7) . ?
Mo2 O43 1.793(7) . ?
Mo1A O10 1.77(2) . ?
Mo1A O20A 1.85(4) . ?
Mo1A O30 1.92(2) . ?
Mo1A O39 1.96(2) . ?
Mo1A Mo5 3.06(2) . ?
Mo2A O40 1.73(3) . ?
Mo2A O37 1.74(3) . ?
Mo2A O33A 1.85(3) 3_666 ?
Mo2A O43 2.06(3) . ?
Mo2A Mo5 3.02(3) . ?
Mo2A Ce1 3.38(3) 3_666 ?
Mo3A Mo3B 1.393(2) . ?
Mo3A O34 1.701(8) . ?
Mo3A O45 1.719(10) . ?
Mo3A O38 1.740(7) . ?
Mo3A O44 1.779(8) . ?
Mo4A Mo4B 1.115(2) . ?
Mo4A O41 1.630(9) . ?
Mo4A O46 1.686(14) . ?
Mo4A O35 1.744(7) . ?
Mo4A O32 1.799(8) . ?
Mo3B O44 1.777(8) . ?
Mo3B O34 1.819(8) . ?
Mo3B O38 1.901(8) . ?
Mo3B O39 2.135(10) . ?
Mo3B O36 2.232(9) 3_666 ?
Mo3B O33A 2.30(2) . ?
Mo3B Mo5 2.982(2) . ?
Mo3B Ce2 3.411(2) 3_666 ?
Mo4B O32 1.672(8) . ?
Mo4B O35 1.751(7) . ?
Mo4B O41 1.857(7) . ?
Mo4B O36 2.321(12) . ?
Mo4B Mo5 3.1854(17) . ?
Mo5 O33A 1.80(2) 3_666 ?
Mo5 O33A 1.80(2) . ?
Mo5 O36 1.839(10) . ?
Mo5 O36 1.839(10) 3_666 ?
Mo5 O39 1.956(7) . ?
Mo5 O39 1.956(7) 3_666 ?
Mo5 O33 2.005(9) 3_666 ?
Mo5 O33 2.005(9) . ?
Mo5 Mo3B 2.982(2) 3_666 ?
Mo5 Mo2A 3.02(3) 3_666 ?
P1 O7 1.502(7) . ?
P1 O1 1.586(8) . ?
P1 O2 1.603(8) . ?
P2 O8 1.520(7) . ?
P2 O3 1.571(8) . ?
P2 O4 1.595(8) . ?
P3 O9 1.531(7) . ?
P3 O5 1.556(8) . ?
P3 O6 1.603(8) . ?
P1A O1 1.46(3) . ?
P1A O7 1.65(3) . ?
P2A O3 1.46(2) . ?
P2A O8 1.58(2) . ?
P3A O9 1.47(2) . ?
P3A O5 1.55(2) . ?
P4 O11A 1.45(2) . ?
P4 O17 1.517(7) . ?
P4 O12 1.532(11) . ?
P4 O11 1.653(10) . ?
P4 O12A 1.84(2) . ?
P5 O13A 1.37(3) . ?
P5 O18 1.498(7) . ?
P5 O14 1.536(11) . ?
P5 O13 1.725(11) . ?
P5 O14A 1.96(2) . ?
P6 O15A 1.50(2) . ?
P6 O16 1.505(11) . ?
P6 O19 1.517(7) . ?
P6 O15 1.671(11) . ?
P6 O16A 1.92(2) . ?
P7 O27 1.512(7) . ?
P7 O22 1.594(8) . ?
P7 O21 1.600(7) . ?
P8 O28 1.520(7) . ?
P8 O24 1.572(8) . ?
P8 O23 1.602(8) . ?
P9 O29 1.479(7) . ?
P9 O26 1.598(9) . ?
P9 O25 1.601(8) . ?
O1 C11 1.457(14) . ?
O2 C13 1.477(15) . ?
O3 C15 1.465(13) . ?
O4 C17 1.420(14) . ?
O5 C19 1.467(16) . ?
O6 C21 1.529(18) . ?
O11 C41 1.44(4) . ?
O12 C43 1.453(17) . ?
O13 C45 1.418(17) . ?
O14 C47 1.524(17) . ?
O15 C49 1.62(3) . ?
O16 C51 1.41(3) . ?
O11A C41A 1.64(3) . ?
O12A C43A 1.51(4) . ?
O13A C45 1.66(3) . ?
O14A C47 1.20(2) . ?
O15A C49A 1.448(17) . ?
O16A C51A 1.39(4) . ?
O21 C71 1.444(13) . ?
O22 C73 1.504(14) . ?
O23 C75 1.455(16) . ?
O24 C77 1.458(14) . ?
O25 C79 1.374(16) . ?
O26 C81A 1.27(3) . ?
O26 C81 1.53(2) . ?
O33A Mo2A 1.85(3) 3_666 ?
O36 Mo3B 2.232(9) 3_666 ?
O41 Ce3 2.407(8) 3_666 ?
O43 Ce1 2.217(7) 3_666 ?
O44 Ce2 2.256(8) 3_666 ?
C1 C5 1.401(16) . ?
C1 C2 1.416(16) . ?
C2 C3 1.360(15) . ?
C3 C4 1.390(16) . ?
C4 C5 1.418(16) . ?
C11 C12 1.454(16) . ?
C13 C14 1.472(14) . ?
C15 C16 1.502(15) . ?
C17 C18A 1.492(19) . ?
C17 C18 1.530(17) . ?
C19 C20A 1.49(2) . ?
C19 C20 1.513(17) . ?
C21 C22A 1.477(18) . ?
C21 C22 1.482(19) . ?
C31 C35 1.407(14) . ?
C31 C32 1.413(13) . ?
C32 C33 1.403(15) . ?
C33 C34 1.436(15) . ?
C34 C35 1.398(13) . ?
C41 C42 1.484(19) . ?
C41A C42A 1.46(2) . ?
C43 C44 1.507(19) . ?
C43A C44A 1.505(19) . ?
C45 C46 1.484(17) . ?
C45 C46A 1.50(2) . ?
C47 C48 1.468(16) . ?
C49 C50 1.516(19) . ?
C49A C50A 1.494(18) . ?
C51 C52 1.497(19) . ?
C51A C52A 1.471(19) . ?
C61 C65 1.393(16) . ?
C61 C62 1.423(16) . ?
C62 C63 1.392(15) . ?
C63 C64 1.408(15) . ?
C64 C65 1.391(14) . ?
C71 C72 1.477(13) . ?
C73 C74A 1.479(18) . ?
C73 C74 1.500(17) . ?
C75 C76 1.474(19) . ?
C77 C78A 1.460(19) . ?
C77 C78 1.481(18) . ?
C79 C80 1.503(19) . ?
C79 C80A 1.540(19) . ?
C81 C82 1.504(17) . ?
C81A C82A 1.499(19) . ?
C1S Cl2 1.677(17) . ?
C1S Cl1 1.78(2) . ?
